data_7250183
loop_
_publ_author_name
'Francis, Maria'
'Shinde, Kishor'
'Roy, Sudipta'

_publ_section_title
;
 Theoretical and experimental studies on stability, bonding and isolation
 of elusive bis-(dichloro-aluminium) oxides supported by donor-base
 ligands
;
_journal_issue 12
_journal_name_full 'RSC Advances'
_journal_page_first 9208
_journal_page_last 9215
_journal_paper_doi 10.1039/D5RA00211G
_journal_volume 15
_journal_year 2025
_chemical_formula_moiety 'Al Cl4, C20 H32 N'
_chemical_formula_sum 'C20 H32 Al Cl4 N'
_chemical_formula_weight 455.24
_space_group_crystal_system orthorhombic
_space_group_IT_number 19
_space_group_name_Hall 'P 2ac 2ab'
_space_group_name_H-M_alt 'P 21 21 21'
_atom_sites_solution_hydrogens geom
_atom_sites_solution_primary iterative
_audit_creation_date 2024-08-08
_audit_creation_method
;
Olex2 1.3
(compiled 2020.11.12 svn.r5f609507 for OlexSys, GUI svn.r6408)
;
_audit_update_record
;
2024-08-10 deposited with the CCDC.	2025-03-04 downloaded from the CCDC.
;
_cell_angle_alpha 90
_cell_angle_beta 90
_cell_angle_gamma 90
_cell_formula_units_Z 4
_cell_length_a 11.4289(13)
_cell_length_b 14.0183(19)
_cell_length_c 15.0816(19)
_cell_measurement_reflns_used 2399
_cell_measurement_temperature 100.0
_cell_measurement_theta_max 21.080
_cell_measurement_theta_min 2.701
_cell_volume 2416.3(5)
_computing_cell_refinement 'SAINT V8.40B (?, 2016)'
_computing_data_reduction 'SAINT V8.40B (?, 2016)'
_computing_molecular_graphics 'Olex2 1.3 (Dolomanov et al., 2009)'
_computing_publication_material 'Olex2 1.3 (Dolomanov et al., 2009)'
_computing_structure_refinement 'XL  (Sheldrick, 2008)'
_computing_structure_solution 'olex2.solve 1.3 (Bourhis et al., 2015)'
_diffrn_ambient_temperature 100.0
_diffrn_measured_fraction_theta_full 0.999
_diffrn_measured_fraction_theta_max 0.998
_diffrn_measurement_device_type 'Bruker D8 Venture'
_diffrn_measurement_method '\f and \w scans'
_diffrn_radiation_type MoK\a
_diffrn_radiation_wavelength 0.71073
_diffrn_reflns_av_R_equivalents 0.1114
_diffrn_reflns_av_unetI/netI 0.1058
_diffrn_reflns_Laue_measured_fraction_full 0.999
_diffrn_reflns_Laue_measured_fraction_max 0.998
_diffrn_reflns_limit_h_max 13
_diffrn_reflns_limit_h_min -11
_diffrn_reflns_limit_k_max 16
_diffrn_reflns_limit_k_min -16
_diffrn_reflns_limit_l_max 17
_diffrn_reflns_limit_l_min -18
_diffrn_reflns_number 17122
_diffrn_reflns_point_group_measured_fraction_full 0.997
_diffrn_reflns_point_group_measured_fraction_max 0.997
_diffrn_reflns_theta_full 25.099
_diffrn_reflns_theta_max 25.099
_diffrn_reflns_theta_min 1.983
_diffrn_source_current 1.4
_diffrn_source_power 0.07
_diffrn_source_voltage 50.0
_diffrn_standards_number 0
_exptl_absorpt_coefficient_mu 0.531
_exptl_absorpt_correction_T_max 0.7452
_exptl_absorpt_correction_T_min 0.6643
_exptl_absorpt_correction_type multi-scan
_exptl_absorpt_process_details
;
SADABS-2016/2 (Bruker,2016/2) was used for absorption correction.
wR2(int) was 0.0927 before and 0.0740 after correction.
The Ratio of minimum to maximum transmission is 0.8914.
The \l/2 correction factor is Not present.
;
_exptl_crystal_colour 'clear colourless'
_exptl_crystal_colour_lustre clear
_exptl_crystal_colour_primary colourless
_exptl_crystal_density_diffrn 1.251
_exptl_crystal_description block
_exptl_crystal_F_000 960
_exptl_crystal_size_max 0.103
_exptl_crystal_size_mid 0.098
_exptl_crystal_size_min 0.085
_refine_diff_density_max 1.020
_refine_diff_density_min -0.334
_refine_diff_density_rms 0.089
_refine_ls_abs_structure_details
;
 Refined as an inversion twin.
;
_refine_ls_abs_structure_Flack 0.14(17)
_refine_ls_extinction_method none
_refine_ls_goodness_of_fit_ref 1.036
_refine_ls_hydrogen_treatment constr
_refine_ls_matrix_type full
_refine_ls_number_parameters 244
_refine_ls_number_reflns 4290
_refine_ls_number_restraints 0
_refine_ls_restrained_S_all 1.036
_refine_ls_R_factor_all 0.0927
_refine_ls_R_factor_gt 0.0650
_refine_ls_shift/su_max 0.000
_refine_ls_shift/su_mean 0.000
_refine_ls_structure_factor_coef Fsqd
_refine_ls_weighting_details 'w=1/[\s^2^(Fo^2^)+(0.0899P)^2^+0.6276P] where P=(Fo^2^+2Fc^2^)/3'
_refine_ls_weighting_scheme calc
_refine_ls_wR_factor_gt 0.1591
_refine_ls_wR_factor_ref 0.1807
_reflns_Friedel_coverage 0.759
_reflns_Friedel_fraction_full 0.995
_reflns_Friedel_fraction_max 0.995
_reflns_number_gt 3214
_reflns_number_total 4290
_reflns_threshold_expression 'I > 2\s(I)'
_cod_data_source_file d5ra00211g2.cif
_cod_data_source_block mo_skal070824_0m_a
_cod_database_code 7250183
_shelx_shelxl_version_number 2018/3
_shelx_space_group_comment
;
The symmetry employed for this shelxl refinement is uniquely defined
by the following loop, which should always be used as a source of
symmetry information in preference to the above space-group names.
They are only intended as comments.
;
_shelx_estimated_absorpt_t_max 0.956
_shelx_estimated_absorpt_t_min 0.947
_olex2_refinement_description
;
1. Twinned data refinement
 Scales: 0.86(17)
 0.14(17)
2. Fixed Uiso
 At 1.2 times of:
  All C(H) groups, All C(H,H) groups
 At 1.5 times of:
  All C(H,H,H) groups
3.a Ternary CH refined with riding coordinates:
 C11(H11), C13(H13)
3.b Secondary CH2 refined with riding coordinates:
 C8(H8A,H8B)
3.c Aromatic/amide H refined with riding coordinates:
 C3(H3), C4(H4), C5(H5), C10(H10)
3.d Idealised Me refined as rotating group:
 C12(H12A,H12B,H12C), C14(H14A,H14B,H14C), C15(H15A,H15B,H15C), C16(H16A,H16B,
 H16C), C17(H17A,H17B,H17C), C18(H18A,H18B,H18C), C19(H19A,H19B,H19C), C20(H20A,
 H20B,H20C)
;
_olex2_submission_special_instructions 'No special instructions were received'

loop_
_space_group_symop_operation_xyz
'x, y, z'
'-x+1/2, -y, z+1/2'
'-x, y+1/2, -z+1/2'
'x+1/2, -y+1/2, -z'

loop_
_atom_site_label
_atom_site_type_symbol
_atom_site_fract_x
_atom_site_fract_y
_atom_site_fract_z
_atom_site_U_iso_or_equiv
_atom_site_adp_type
_atom_site_occupancy
_atom_site_site_symmetry_order
_atom_site_calc_flag
_atom_site_refinement_flags_posn
_atom_site_refinement_flags_adp
_atom_site_refinement_flags_occupancy
_atom_site_disorder_assembly
_atom_site_disorder_group
Cl1 Cl 0.22878(19) 0.68115(17) 0.61450(13) 0.0363(5) Uani 1 1 d . . . . .
Cl2 Cl 0.3081(2) 0.91675(18) 0.63721(14) 0.0398(6) Uani 1 1 d . . . . .
Cl3 Cl 0.08881(18) 0.82689(19) 0.77212(15) 0.0405(6) Uani 1 1 d . . . . .
Cl4 Cl 0.3746(2) 0.7536(2) 0.80480(14) 0.0506(7) Uani 1 1 d . . . . .
Al1 Al 0.2491(2) 0.79473(19) 0.70670(15) 0.0321(6) Uani 1 1 d . . . . .
N1 N 0.7385(5) 0.7046(4) 0.7125(3) 0.0185(13) Uani 1 1 d . . . . .
C1 C 0.7667(6) 0.7833(6) 0.7724(4) 0.0196(15) Uani 1 1 d . . . . .
C2 C 0.7786(7) 0.7627(6) 0.8629(5) 0.0264(18) Uani 1 1 d . . . . .
C3 C 0.8088(8) 0.8394(7) 0.9190(5) 0.033(2) Uani 1 1 d . . . . .
H3 H 0.820539 0.828455 0.980551 0.039 Uiso 1 1 calc R U . . .
C4 C 0.8212(8) 0.9294(6) 0.8855(5) 0.0307(19) Uani 1 1 d . . . . .
H4 H 0.843201 0.979765 0.924216 0.037 Uiso 1 1 calc R U . . .
C5 C 0.8026(7) 0.9491(6) 0.7969(5) 0.0295(19) Uani 1 1 d . . . . .
H5 H 0.807884 1.013006 0.776294 0.035 Uiso 1 1 calc R U . . .
C6 C 0.7760(6) 0.8756(6) 0.7369(5) 0.0219(16) Uani 1 1 d . . . . .
C7 C 0.8264(6) 0.6402(6) 0.6650(4) 0.0217(17) Uani 1 1 d . . . . .
C8 C 0.7445(6) 0.5672(6) 0.6225(5) 0.0257(17) Uani 1 1 d . . . . .
H8A H 0.750826 0.505341 0.653703 0.031 Uiso 1 1 calc R U . . .
H8B H 0.766311 0.557379 0.559589 0.031 Uiso 1 1 calc R U . . .
C9 C 0.6174(6) 0.6056(6) 0.6288(4) 0.0216(16) Uani 1 1 d . . . . .
C10 C 0.6324(6) 0.6827(6) 0.6930(4) 0.0221(17) Uani 1 1 d . . . . .
H10 H 0.567518 0.714812 0.718685 0.027 Uiso 1 1 calc R U . . .
C11 C 0.7558(7) 0.6653(6) 0.9028(4) 0.0290(18) Uani 1 1 d . . . . .
H11 H 0.743065 0.618934 0.853333 0.035 Uiso 1 1 calc R U . . .
C12 C 0.8586(8) 0.6307(7) 0.9580(5) 0.036(2) Uani 1 1 d . . . . .
H12A H 0.845143 0.564491 0.976085 0.054 Uiso 1 1 calc R U . . .
H12B H 0.866407 0.670940 1.010872 0.054 Uiso 1 1 calc R U . . .
H12C H 0.930457 0.634538 0.922787 0.054 Uiso 1 1 calc R U . . .
C13 C 0.7491(7) 0.9016(6) 0.6414(4) 0.0242(16) Uani 1 1 d . . . . .
H13 H 0.746042 0.841051 0.606392 0.029 Uiso 1 1 calc R U . . .
C14 C 0.8427(7) 0.9636(7) 0.6015(5) 0.0306(19) Uani 1 1 d . . . . .
H14A H 0.831133 0.967690 0.537225 0.046 Uiso 1 1 calc R U . . .
H14B H 0.919721 0.935872 0.613895 0.046 Uiso 1 1 calc R U . . .
H14C H 0.838311 1.027616 0.627378 0.046 Uiso 1 1 calc R U . . .
C15 C 0.9120(6) 0.5976(6) 0.7293(5) 0.0268(18) Uani 1 1 d . . . . .
H15A H 0.972756 0.563056 0.696604 0.040 Uiso 1 1 calc R U . . .
H15B H 0.870968 0.553401 0.768918 0.040 Uiso 1 1 calc R U . . .
H15C H 0.948114 0.648548 0.764400 0.040 Uiso 1 1 calc R U . . .
C16 C 0.8930(7) 0.7009(6) 0.5967(5) 0.0232(18) Uani 1 1 d . . . . .
H16A H 0.950646 0.661052 0.566024 0.035 Uiso 1 1 calc R U . . .
H16B H 0.933051 0.753377 0.626995 0.035 Uiso 1 1 calc R U . . .
H16C H 0.837549 0.726972 0.553377 0.035 Uiso 1 1 calc R U . . .
C17 C 0.5767(7) 0.6524(7) 0.5409(5) 0.031(2) Uani 1 1 d . . . . .
H17A H 0.499394 0.681224 0.549333 0.046 Uiso 1 1 calc R U . . .
H17B H 0.572342 0.603823 0.494306 0.046 Uiso 1 1 calc R U . . .
H17C H 0.632795 0.701909 0.523441 0.046 Uiso 1 1 calc R U . . .
C18 C 0.5309(7) 0.5317(7) 0.6600(5) 0.0310(19) Uani 1 1 d . . . . .
H18A H 0.453534 0.561018 0.666258 0.047 Uiso 1 1 calc R U . . .
H18B H 0.556176 0.506202 0.717381 0.047 Uiso 1 1 calc R U . . .
H18C H 0.526832 0.479745 0.616582 0.047 Uiso 1 1 calc R U . . .
C19 C 0.6430(8) 0.6696(8) 0.9592(5) 0.041(2) Uani 1 1 d . . . . .
H19A H 0.623622 0.605492 0.980551 0.061 Uiso 1 1 calc R U . . .
H19B H 0.578526 0.694030 0.922939 0.061 Uiso 1 1 calc R U . . .
H19C H 0.655442 0.712052 1.010012 0.061 Uiso 1 1 calc R U . . .
C20 C 0.6287(7) 0.9500(8) 0.6339(5) 0.038(2) Uani 1 1 d . . . . .
H20A H 0.608784 0.958783 0.571262 0.057 Uiso 1 1 calc R U . . .
H20B H 0.631152 1.012211 0.663490 0.057 Uiso 1 1 calc R U . . .
H20C H 0.569360 0.909775 0.662323 0.057 Uiso 1 1 calc R U . . .

loop_
_atom_site_aniso_label
_atom_site_aniso_U_11
_atom_site_aniso_U_22
_atom_site_aniso_U_33
_atom_site_aniso_U_23
_atom_site_aniso_U_13
_atom_site_aniso_U_12
Cl1 0.0440(12) 0.0331(13) 0.0317(10) -0.0001(9) 0.0023(9) 0.0026(10)
Cl2 0.0424(12) 0.0390(14) 0.0380(11) -0.0025(10) -0.0013(10) -0.0081(11)
Cl3 0.0268(10) 0.0452(15) 0.0495(12) -0.0088(11) 0.0061(9) -0.0003(10)
Cl4 0.0421(13) 0.078(2) 0.0322(10) -0.0030(12) -0.0044(10) 0.0236(13)
Al1 0.0317(13) 0.0293(15) 0.0353(13) -0.0029(10) -0.0084(11) 0.0058(12)
N1 0.020(3) 0.019(3) 0.016(3) -0.002(2) 0.002(2) 0.000(3)
C1 0.019(3) 0.022(4) 0.017(3) -0.002(3) 0.004(3) 0.002(3)
C2 0.027(4) 0.031(5) 0.021(3) 0.004(3) -0.001(3) 0.005(4)
C3 0.035(5) 0.040(6) 0.022(4) -0.005(4) -0.003(3) 0.007(4)
C4 0.040(5) 0.029(5) 0.023(4) -0.008(4) -0.002(4) -0.001(4)
C5 0.026(4) 0.029(5) 0.033(4) 0.002(4) 0.002(3) 0.003(4)
C6 0.017(4) 0.027(5) 0.022(3) -0.001(3) 0.001(3) 0.001(3)
C7 0.021(4) 0.024(5) 0.020(3) -0.001(3) 0.000(3) 0.001(3)
C8 0.027(4) 0.027(4) 0.023(3) -0.003(3) -0.002(3) 0.000(4)
C9 0.022(4) 0.026(5) 0.017(3) -0.001(3) 0.000(3) 0.000(3)
C10 0.023(4) 0.029(5) 0.015(3) 0.007(3) 0.002(3) -0.001(3)
C11 0.032(4) 0.034(5) 0.021(3) 0.002(3) -0.001(3) -0.001(4)
C12 0.046(5) 0.036(6) 0.026(4) 0.005(4) -0.009(4) 0.001(4)
C13 0.026(4) 0.030(5) 0.017(3) 0.002(3) 0.001(3) -0.001(4)
C14 0.029(4) 0.035(5) 0.028(4) 0.003(4) 0.005(3) 0.005(4)
C15 0.019(4) 0.032(5) 0.029(4) 0.005(4) -0.004(3) 0.006(4)
C16 0.020(4) 0.026(5) 0.024(4) -0.001(3) 0.007(3) 0.002(3)
C17 0.029(4) 0.041(6) 0.023(4) 0.004(4) -0.005(3) 0.001(4)
C18 0.025(4) 0.034(5) 0.035(4) -0.002(4) 0.000(3) -0.005(4)
C19 0.045(5) 0.050(7) 0.026(4) 0.009(4) 0.009(4) -0.006(5)
C20 0.028(4) 0.060(7) 0.026(4) 0.008(4) 0.004(4) 0.007(4)

loop_
_atom_type_symbol
_atom_type_description
_atom_type_scat_dispersion_real
_atom_type_scat_dispersion_imag
_atom_type_scat_source
C C 0.0033 0.0016 'International Tables Vol C Tables 4.2.6.8 and 6.1.1.4'
H H 0.0000 0.0000 'International Tables Vol C Tables 4.2.6.8 and 6.1.1.4'
Al Al 0.0645 0.0514 'International Tables Vol C Tables 4.2.6.8 and 6.1.1.4'
Cl Cl 0.1484 0.1585 'International Tables Vol C Tables 4.2.6.8 and 6.1.1.4'
N N 0.0061 0.0033 'International Tables Vol C Tables 4.2.6.8 and 6.1.1.4'

loop_
_geom_angle_atom_site_label_1
_geom_angle_atom_site_label_2
_geom_angle_atom_site_label_3
_geom_angle
_geom_angle_site_symmetry_1
_geom_angle_site_symmetry_3
_geom_angle_publ_flag
Cl1 Al1 Cl3 111.58(14) . . ?
Cl1 Al1 Cl4 108.87(15) . . ?
Cl2 Al1 Cl1 108.43(13) . . ?
Cl2 Al1 Cl3 109.44(15) . . ?
Cl2 Al1 Cl4 110.25(15) . . ?
Cl3 Al1 Cl4 108.27(13) . . ?
C1 N1 C7 126.2(6) . . ?
C10 N1 C1 122.0(6) . . ?
C10 N1 C7 111.8(6) . . ?
C2 C1 N1 117.9(7) . . ?
C2 C1 C6 123.6(7) . . ?
C6 C1 N1 118.5(6) . . ?
C1 C2 C3 116.7(8) . . ?
C1 C2 C11 123.8(7) . . ?
C3 C2 C11 119.4(6) . . ?
C2 C3 H3 119.8 . . ?
C4 C3 C2 120.5(7) . . ?
C4 C3 H3 119.8 . . ?
C3 C4 H4 119.1 . . ?
C3 C4 C5 121.8(8) . . ?
C5 C4 H4 119.1 . . ?
C4 C5 H5 119.7 . . ?
C4 C5 C6 120.6(8) . . ?
C6 C5 H5 119.7 . . ?
C1 C6 C13 124.6(7) . . ?
C5 C6 C1 116.5(6) . . ?
C5 C6 C13 118.6(7) . . ?
N1 C7 C16 108.2(6) . . ?
C8 C7 N1 101.0(6) . . ?
C8 C7 C16 113.0(6) . . ?
C15 C7 N1 111.1(6) . . ?
C15 C7 C8 113.8(7) . . ?
C15 C7 C16 109.3(6) . . ?
C7 C8 H8A 110.0 . . ?
C7 C8 H8B 110.0 . . ?
C7 C8 C9 108.4(6) . . ?
H8A C8 H8B 108.4 . . ?
C9 C8 H8A 110.0 . . ?
C9 C8 H8B 110.0 . . ?
C10 C9 C8 100.8(6) . . ?
C10 C9 C17 106.7(7) . . ?
C10 C9 C18 112.3(6) . . ?
C17 C9 C8 112.0(6) . . ?
C18 C9 C8 113.3(7) . . ?
C18 C9 C17 111.2(6) . . ?
N1 C10 C9 116.1(7) . . ?
N1 C10 H10 122.0 . . ?
C9 C10 H10 122.0 . . ?
C2 C11 H11 108.3 . . ?
C2 C11 C12 111.9(7) . . ?
C2 C11 C19 109.1(7) . . ?
C12 C11 H11 108.3 . . ?
C12 C11 C19 110.8(6) . . ?
C19 C11 H11 108.3 . . ?
C11 C12 H12A 109.5 . . ?
C11 C12 H12B 109.5 . . ?
C11 C12 H12C 109.5 . . ?
H12A C12 H12B 109.5 . . ?
H12A C12 H12C 109.5 . . ?
H12B C12 H12C 109.5 . . ?
C6 C13 H13 107.7 . . ?
C6 C13 C20 110.9(6) . . ?
C14 C13 C6 112.0(6) . . ?
C14 C13 H13 107.7 . . ?
C14 C13 C20 110.6(7) . . ?
C20 C13 H13 107.7 . . ?
C13 C14 H14A 109.5 . . ?
C13 C14 H14B 109.5 . . ?
C13 C14 H14C 109.5 . . ?
H14A C14 H14B 109.5 . . ?
H14A C14 H14C 109.5 . . ?
H14B C14 H14C 109.5 . . ?
C7 C15 H15A 109.5 . . ?
C7 C15 H15B 109.5 . . ?
C7 C15 H15C 109.5 . . ?
H15A C15 H15B 109.5 . . ?
H15A C15 H15C 109.5 . . ?
H15B C15 H15C 109.5 . . ?
C7 C16 H16A 109.5 . . ?
C7 C16 H16B 109.5 . . ?
C7 C16 H16C 109.5 . . ?
H16A C16 H16B 109.5 . . ?
H16A C16 H16C 109.5 . . ?
H16B C16 H16C 109.5 . . ?
C9 C17 H17A 109.5 . . ?
C9 C17 H17B 109.5 . . ?
C9 C17 H17C 109.5 . . ?
H17A C17 H17B 109.5 . . ?
H17A C17 H17C 109.5 . . ?
H17B C17 H17C 109.5 . . ?
C9 C18 H18A 109.5 . . ?
C9 C18 H18B 109.5 . . ?
C9 C18 H18C 109.5 . . ?
H18A C18 H18B 109.5 . . ?
H18A C18 H18C 109.5 . . ?
H18B C18 H18C 109.5 . . ?
C11 C19 H19A 109.5 . . ?
C11 C19 H19B 109.5 . . ?
C11 C19 H19C 109.5 . . ?
H19A C19 H19B 109.5 . . ?
H19A C19 H19C 109.5 . . ?
H19B C19 H19C 109.5 . . ?
C13 C20 H20A 109.5 . . ?
C13 C20 H20B 109.5 . . ?
C13 C20 H20C 109.5 . . ?
H20A C20 H20B 109.5 . . ?
H20A C20 H20C 109.5 . . ?
H20B C20 H20C 109.5 . . ?

loop_
_geom_bond_atom_site_label_1
_geom_bond_atom_site_label_2
_geom_bond_distance
_geom_bond_site_symmetry_2
_geom_bond_publ_flag
Cl1 Al1 2.127(3) . ?
Cl2 Al1 2.117(4) . ?
Cl3 Al1 2.129(3) . ?
Cl4 Al1 2.140(3) . ?
N1 C1 1.462(9) . ?
N1 C7 1.528(9) . ?
N1 C10 1.286(9) . ?
C1 C2 1.402(10) . ?
C1 C6 1.404(11) . ?
C2 C3 1.412(12) . ?
C2 C11 1.514(12) . ?
C3 H3 0.9500 . ?
C3 C4 1.366(12) . ?
C4 H4 0.9500 . ?
C4 C5 1.381(11) . ?
C5 H5 0.9500 . ?
C5 C6 1.404(11) . ?
C6 C13 1.518(9) . ?
C7 C8 1.528(11) . ?
C7 C15 1.501(10) . ?
C7 C16 1.538(10) . ?
C8 H8A 0.9900 . ?
C8 H8B 0.9900 . ?
C8 C9 1.553(10) . ?
C9 C10 1.461(11) . ?
C9 C17 1.551(10) . ?
C9 C18 1.507(11) . ?
C10 H10 0.9500 . ?
C11 H11 1.0000 . ?
C11 C12 1.519(11) . ?
C11 C19 1.546(11) . ?
C12 H12A 0.9800 . ?
C12 H12B 0.9800 . ?
C12 H12C 0.9800 . ?
C13 H13 1.0000 . ?
C13 C14 1.504(11) . ?
C13 C20 1.539(11) . ?
C14 H14A 0.9800 . ?
C14 H14B 0.9800 . ?
C14 H14C 0.9800 . ?
C15 H15A 0.9800 . ?
C15 H15B 0.9800 . ?
C15 H15C 0.9800 . ?
C16 H16A 0.9800 . ?
C16 H16B 0.9800 . ?
C16 H16C 0.9800 . ?
C17 H17A 0.9800 . ?
C17 H17B 0.9800 . ?
C17 H17C 0.9800 . ?
C18 H18A 0.9800 . ?
C18 H18B 0.9800 . ?
C18 H18C 0.9800 . ?
C19 H19A 0.9800 . ?
C19 H19B 0.9800 . ?
C19 H19C 0.9800 . ?
C20 H20A 0.9800 . ?
C20 H20B 0.9800 . ?
C20 H20C 0.9800 . ?

loop_
_geom_torsion_atom_site_label_1
_geom_torsion_atom_site_label_2
_geom_torsion_atom_site_label_3
_geom_torsion_atom_site_label_4
_geom_torsion
_geom_torsion_site_symmetry_1
_geom_torsion_site_symmetry_2
_geom_torsion_site_symmetry_3
_geom_torsion_site_symmetry_4
_geom_torsion_publ_flag
N1 C1 C2 C3 178.4(7) . . . . ?
N1 C1 C2 C11 -4.3(11) . . . . ?
N1 C1 C6 C5 179.7(6) . . . . ?
N1 C1 C6 C13 5.3(11) . . . . ?
N1 C7 C8 C9 12.9(7) . . . . ?
C1 N1 C7 C8 173.9(6) . . . . ?
C1 N1 C7 C15 52.8(9) . . . . ?
C1 N1 C7 C16 -67.2(8) . . . . ?
C1 N1 C10 C9 177.0(6) . . . . ?
C1 C2 C3 C4 2.3(12) . . . . ?
C1 C2 C11 C12 127.3(8) . . . . ?
C1 C2 C11 C19 -109.8(8) . . . . ?
C1 C6 C13 C14 -133.6(8) . . . . ?
C1 C6 C13 C20 102.3(9) . . . . ?
C2 C1 C6 C5 2.2(11) . . . . ?
C2 C1 C6 C13 -172.2(7) . . . . ?
C2 C3 C4 C5 1.3(13) . . . . ?
C3 C2 C11 C12 -55.5(10) . . . . ?
C3 C2 C11 C19 67.4(9) . . . . ?
C3 C4 C5 C6 -3.4(13) . . . . ?
C4 C5 C6 C1 1.6(11) . . . . ?
C4 C5 C6 C13 176.3(7) . . . . ?
C5 C6 C13 C14 52.1(10) . . . . ?
C5 C6 C13 C20 -72.0(9) . . . . ?
C6 C1 C2 C3 -4.1(11) . . . . ?
C6 C1 C2 C11 173.2(7) . . . . ?
C7 N1 C1 C2 -89.6(8) . . . . ?
C7 N1 C1 C6 92.8(9) . . . . ?
C7 N1 C10 C9 -2.1(9) . . . . ?
C7 C8 C9 C10 -13.9(7) . . . . ?
C7 C8 C9 C17 99.2(7) . . . . ?
C7 C8 C9 C18 -134.0(6) . . . . ?
C8 C9 C10 N1 10.1(8) . . . . ?
C10 N1 C1 C2 91.4(9) . . . . ?
C10 N1 C1 C6 -86.2(8) . . . . ?
C10 N1 C7 C8 -7.0(7) . . . . ?
C10 N1 C7 C15 -128.1(7) . . . . ?
C10 N1 C7 C16 111.9(7) . . . . ?
C11 C2 C3 C4 -175.1(8) . . . . ?
C15 C7 C8 C9 132.0(7) . . . . ?
C16 C7 C8 C9 -102.5(7) . . . . ?
C17 C9 C10 N1 -107.0(7) . . . . ?
C18 C9 C10 N1 130.9(7) . . . . ?

loop_
_twin_individual_id
_twin_individual_mass_fraction_refined
1 0.86(17)
2 0.14(17)
